data_7220089
loop_
_publ_author_name
'Guo, Hongchao'
'Li, Zhen'
'Yu, Hao'
'Feng, Yalin'
'Hou, Zhanfeng'
'Zhang, Lei'
'Yang, Wenjun'
'Wu, Yang'
'Xiao, Yumei'

_publ_section_title
;
 Phosphine-catalyzed [4 + 3] Cycloaddition Reaction of Aromatic Azomethine
 Imines with Allenoates
;
_journal_name_full 'RSC Adv.'
_journal_paper_doi 10.1039/C5RA04374C
_journal_year 2015
_chemical_formula_moiety 'C24 H21 F N2 O3'
_chemical_formula_sum 'C24 H21 F N2 O3'
_chemical_formula_weight 404.43
_chemical_name_systematic
; 
 ? 
;
_space_group_IT_number 2
_symmetry_cell_setting triclinic
_symmetry_space_group_name_Hall '-P 1'
_symmetry_space_group_name_H-M 'P -1'
_atom_sites_solution_hydrogens geom
_atom_sites_solution_primary direct
_atom_sites_solution_secondary difmap
_audit_creation_method SHELXL-97
_audit_update_record
;
2015-02-14 deposited with the CCDC.
2015-04-08 downloaded from the CCDC.
;
_cell_angle_alpha 112.58(3)
_cell_angle_beta 97.17(3)
_cell_angle_gamma 97.42(3)
_cell_formula_units_Z 2
_cell_length_a 8.5283(17)
_cell_length_b 11.326(2)
_cell_length_c 11.349(2)
_cell_measurement_reflns_used 3389
_cell_measurement_temperature 173(2)
_cell_measurement_theta_max 27.48
_cell_measurement_theta_min 1.98
_cell_volume 985.3(4)
_computing_cell_refinement 'CrystalClear (Rigaku Inc., 2007)'
_computing_data_collection 'CrystalClear (Rigaku Inc., 2007)'
_computing_data_reduction 'CrystalClear (Rigaku Inc., 2007)'
_computing_molecular_graphics 'Olex2 ver 1.1'
_computing_publication_material 'SHELX97 (Sheldrick, 2008)'
_computing_structure_refinement 'Olex2 ver 1.1'
_computing_structure_solution 'SHELXS-97 (Sheldrick, 2008)'
_diffrn_ambient_temperature 173(2)
_diffrn_measured_fraction_theta_full 0.991
_diffrn_measured_fraction_theta_max 0.991
_diffrn_measurement_device_type 'Saturn724+ CCD'
_diffrn_radiation_monochromator graphite
_diffrn_radiation_source 'sealed tube'
_diffrn_radiation_type MoK\a
_diffrn_radiation_wavelength 0.71073
_diffrn_reflns_av_R_equivalents 0.0402
_diffrn_reflns_av_sigmaI/netI 0.0455
_diffrn_reflns_limit_h_max 11
_diffrn_reflns_limit_h_min -10
_diffrn_reflns_limit_k_max 14
_diffrn_reflns_limit_k_min -14
_diffrn_reflns_limit_l_max 14
_diffrn_reflns_limit_l_min -14
_diffrn_reflns_number 8769
_diffrn_reflns_theta_full 27.48
_diffrn_reflns_theta_max 27.48
_diffrn_reflns_theta_min 2.84
_exptl_absorpt_coefficient_mu 0.097
_exptl_absorpt_correction_T_max 1.0000
_exptl_absorpt_correction_T_min 0.56725
_exptl_absorpt_correction_type multi-scan
_exptl_absorpt_process_details 'CrystalClear (Rigaku Inc., 2007)'
_exptl_crystal_colour orange
_exptl_crystal_density_diffrn 1.363
_exptl_crystal_density_method 'not measured'
_exptl_crystal_description block
_exptl_crystal_F_000 424
_exptl_crystal_size_max 0.37
_exptl_crystal_size_mid 0.32
_exptl_crystal_size_min 0.20
_refine_diff_density_max 0.235
_refine_diff_density_min -0.229
_refine_diff_density_rms 0.044
_refine_ls_extinction_method none
_refine_ls_goodness_of_fit_ref 1.121
_refine_ls_hydrogen_treatment constr
_refine_ls_matrix_type full
_refine_ls_number_parameters 273
_refine_ls_number_reflns 4483
_refine_ls_number_restraints 0
_refine_ls_restrained_S_all 1.121
_refine_ls_R_factor_all 0.0689
_refine_ls_R_factor_gt 0.0596
_refine_ls_shift/su_max 0.000
_refine_ls_shift/su_mean 0.000
_refine_ls_structure_factor_coef Fsqd
_refine_ls_weighting_details 'calc w=1/[\s^2^(Fo^2^)+(0.0448P)^2^+0.4380P] where P=(Fo^2^+2Fc^2^)/3'
_refine_ls_weighting_scheme calc
_refine_ls_wR_factor_gt 0.1294
_refine_ls_wR_factor_ref 0.1349
_reflns_number_gt 3981
_reflns_number_total 4483
_reflns_threshold_expression >2sigma(I)
_cod_data_source_file c5ra04374c2.cif
_cod_data_source_block sa3074a
_cod_original_cell_volume 985.3(3)
_cod_original_sg_symbol_H-M P-1
_cod_database_code 7220089

loop_
_symmetry_equiv_pos_as_xyz
'x, y, z'
'-x, -y, -z'

loop_
_atom_site_label
_atom_site_type_symbol
_atom_site_fract_x
_atom_site_fract_y
_atom_site_fract_z
_atom_site_U_iso_or_equiv
_atom_site_adp_type
_atom_site_occupancy
_atom_site_symmetry_multiplicity
_atom_site_calc_flag
_atom_site_refinement_flags
F1 F 0.11149(14) 0.59189(11) 0.49542(12) 0.0409(3) Uani 1 1 d .
N1 N -0.40289(17) 0.87005(14) 0.69286(14) 0.0253(3) Uani 1 1 d .
N2 N -0.34603(18) 0.98413(14) 0.67977(14) 0.0255(3) Uani 1 1 d .
O3 O 0.03653(16) 1.30697(12) 1.02015(12) 0.0335(3) Uani 1 1 d .
O2 O 0.08639(17) 1.24934(14) 0.81776(13) 0.0382(3) Uani 1 1 d .
O1 O -0.39621(18) 1.17681(14) 0.68802(15) 0.0424(4) Uani 1 1 d .
C8 C -0.4678(2) 0.76164(17) 0.57812(17) 0.0284(4) Uani 1 1 d .
H8 H -0.4593 0.7656 0.4970 0.034 Uiso 1 1 calc R
C13 C -0.1681(2) 1.03160(17) 0.71054(16) 0.0258(4) Uani 1 1 d .
H13 H -0.1435 1.0893 0.6644 0.031 Uiso 1 1 calc R
C7 C -0.5419(2) 0.65215(18) 0.58095(18) 0.0315(4) Uani 1 1 d .
H7 H -0.5844 0.5780 0.5019 0.038 Uiso 1 1 calc R
C14 C -0.0870(2) 0.91555(17) 0.65652(16) 0.0257(4) Uani 1 1 d .
C5 C -0.4885(2) 0.75511(17) 0.82055(17) 0.0267(4) Uani 1 1 d .
C9 C -0.3969(2) 0.87243(17) 0.81632(17) 0.0252(4) Uani 1 1 d .
C22 C 0.0092(2) 1.22796(17) 0.89290(17) 0.0278(4) Uani 1 1 d .
C10 C -0.3132(2) 0.97739(17) 0.92602(17) 0.0277(4) Uani 1 1 d .
H10 H -0.3391 0.9773 1.0050 0.033 Uiso 1 1 calc R
C17 C 0.0465(2) 0.69914(18) 0.54899(18) 0.0301(4) Uani 1 1 d .
C15 C -0.0237(2) 0.85625(19) 0.73312(18) 0.0313(4) Uani 1 1 d .
H15 H -0.0267 0.8909 0.8233 0.038 Uiso 1 1 calc R
C19 C -0.0812(2) 0.86332(18) 0.52441(17) 0.0302(4) Uani 1 1 d .
H19 H -0.1242 0.9032 0.4711 0.036 Uiso 1 1 calc R
C12 C -0.1195(2) 1.11354(17) 0.85426(17) 0.0261(4) Uani 1 1 d .
C20 C -0.4488(2) 1.07005(18) 0.68479(17) 0.0304(4) Uani 1 1 d .
C11 C -0.1938(2) 1.08671(17) 0.94243(17) 0.0268(4) Uani 1 1 d .
H11 H -0.1615 1.1507 1.0291 0.032 Uiso 1 1 calc R
C18 C -0.0143(2) 0.75495(18) 0.46957(18) 0.0318(4) Uani 1 1 d .
H18 H -0.0103 0.7200 0.3796 0.038 Uiso 1 1 calc R
C4 C -0.5578(2) 0.64556(17) 0.70310(18) 0.0293(4) Uani 1 1 d .
C16 C 0.0442(2) 0.74676(19) 0.67971(19) 0.0343(4) Uani 1 1 d .
H16 H 0.0876 0.7061 0.7321 0.041 Uiso 1 1 calc R
C6 C -0.5086(2) 0.74705(19) 0.93832(19) 0.0338(4) Uani 1 1 d .
H6 H -0.4631 0.8195 1.0180 0.041 Uiso 1 1 calc R
C3 C -0.6424(2) 0.53322(19) 0.7082(2) 0.0362(4) Uani 1 1 d .
H3 H -0.6883 0.4596 0.6296 0.043 Uiso 1 1 calc R
C1 C -0.5933(3) 0.6358(2) 0.9404(2) 0.0391(5) Uani 1 1 d .
H1 H -0.6063 0.6327 1.0211 0.047 Uiso 1 1 calc R
C23 C 0.1623(2) 1.42204(18) 1.06233(19) 0.0332(4) Uani 1 1 d .
H23A H 0.1343 1.4779 1.0170 0.040 Uiso 1 1 calc R
H23B H 0.2660 1.3967 1.0428 0.040 Uiso 1 1 calc R
C21 C -0.6238(2) 1.0234(2) 0.6798(2) 0.0372(5) Uani 1 1 d .
H21A H -0.6729 0.9590 0.5919 0.056 Uiso 1 1 calc R
H21B H -0.6792 1.0974 0.7023 0.056 Uiso 1 1 calc R
H21C H -0.6332 0.9833 0.7419 0.056 Uiso 1 1 calc R
C2 C -0.6599(3) 0.5279(2) 0.8247(2) 0.0400(5) Uani 1 1 d .
H2 H -0.7171 0.4511 0.8265 0.048 Uiso 1 1 calc R
C24 C 0.1750(3) 1.4938(2) 1.2063(2) 0.0494(6) Uani 1 1 d .
H24A H 0.0700 1.5141 1.2246 0.074 Uiso 1 1 calc R
H24B H 0.2548 1.5750 1.2379 0.074 Uiso 1 1 calc R
H24C H 0.2085 1.4393 1.2503 0.074 Uiso 1 1 calc R

loop_
_atom_site_aniso_label
_atom_site_aniso_U_11
_atom_site_aniso_U_22
_atom_site_aniso_U_33
_atom_site_aniso_U_23
_atom_site_aniso_U_13
_atom_site_aniso_U_12
F1 0.0430(7) 0.0373(6) 0.0407(7) 0.0102(5) 0.0137(5) 0.0142(5)
N1 0.0241(7) 0.0254(7) 0.0258(7) 0.0112(6) 0.0028(6) 0.0017(6)
N2 0.0259(8) 0.0248(7) 0.0270(7) 0.0132(6) 0.0025(6) 0.0025(6)
O3 0.0335(7) 0.0312(7) 0.0273(7) 0.0061(5) 0.0064(5) -0.0049(6)
O2 0.0391(8) 0.0419(8) 0.0288(7) 0.0141(6) 0.0061(6) -0.0072(6)
O1 0.0419(8) 0.0342(7) 0.0576(10) 0.0258(7) 0.0072(7) 0.0086(6)
C8 0.0280(9) 0.0292(9) 0.0249(8) 0.0086(7) 0.0038(7) 0.0038(7)
C13 0.0265(9) 0.0276(8) 0.0228(8) 0.0111(7) 0.0035(7) 0.0018(7)
C7 0.0302(10) 0.0296(9) 0.0312(9) 0.0088(7) 0.0062(7) 0.0050(8)
C14 0.0229(8) 0.0298(8) 0.0225(8) 0.0102(7) 0.0035(6) 0.0011(7)
C5 0.0224(9) 0.0275(8) 0.0324(9) 0.0136(7) 0.0067(7) 0.0058(7)
C9 0.0216(8) 0.0277(8) 0.0290(9) 0.0131(7) 0.0074(7) 0.0062(7)
C22 0.0281(9) 0.0278(8) 0.0262(9) 0.0103(7) 0.0029(7) 0.0052(7)
C10 0.0298(9) 0.0309(9) 0.0241(8) 0.0128(7) 0.0068(7) 0.0046(7)
C17 0.0260(9) 0.0284(9) 0.0327(9) 0.0087(7) 0.0077(7) 0.0039(7)
C15 0.0317(10) 0.0394(10) 0.0244(9) 0.0136(8) 0.0058(7) 0.0099(8)
C19 0.0326(10) 0.0345(9) 0.0239(8) 0.0139(7) 0.0028(7) 0.0038(8)
C12 0.0259(9) 0.0269(8) 0.0246(8) 0.0102(7) 0.0029(7) 0.0042(7)
C20 0.0314(10) 0.0325(9) 0.0274(9) 0.0139(7) 0.0002(7) 0.0063(8)
C11 0.0281(9) 0.0265(8) 0.0233(8) 0.0081(7) 0.0041(7) 0.0036(7)
C18 0.0345(10) 0.0325(9) 0.0249(9) 0.0094(7) 0.0070(7) 0.0008(8)
C4 0.0264(9) 0.0268(8) 0.0354(10) 0.0121(7) 0.0086(7) 0.0062(7)
C16 0.0373(11) 0.0396(10) 0.0305(10) 0.0174(8) 0.0075(8) 0.0115(9)
C6 0.0342(10) 0.0353(10) 0.0342(10) 0.0160(8) 0.0103(8) 0.0055(8)
C3 0.0340(10) 0.0285(9) 0.0431(11) 0.0126(8) 0.0087(8) 0.0008(8)
C1 0.0404(11) 0.0404(11) 0.0429(11) 0.0228(9) 0.0144(9) 0.0041(9)
C23 0.0276(9) 0.0303(9) 0.0340(10) 0.0080(8) 0.0040(8) -0.0028(8)
C21 0.0290(10) 0.0416(11) 0.0409(11) 0.0169(9) 0.0011(8) 0.0104(9)
C2 0.0382(11) 0.0335(10) 0.0535(13) 0.0224(9) 0.0159(9) 0.0026(9)
C24 0.0568(15) 0.0381(11) 0.0360(11) 0.0029(9) 0.0070(10) -0.0090(10)

loop_
_atom_type_symbol
_atom_type_description
_atom_type_scat_dispersion_real
_atom_type_scat_dispersion_imag
_atom_type_scat_source
C C 0.0033 0.0016 'International Tables Vol C Tables 4.2.6.8 and 6.1.1.4'
H H 0.0000 0.0000 'International Tables Vol C Tables 4.2.6.8 and 6.1.1.4'
F F 0.0171 0.0103 'International Tables Vol C Tables 4.2.6.8 and 6.1.1.4'
N N 0.0061 0.0033 'International Tables Vol C Tables 4.2.6.8 and 6.1.1.4'
O O 0.0106 0.0060 'International Tables Vol C Tables 4.2.6.8 and 6.1.1.4'

loop_
_geom_angle_atom_site_label_1
_geom_angle_atom_site_label_2
_geom_angle_atom_site_label_3
_geom_angle
C9 N1 C8 124.77(15)
C9 N1 N2 119.10(14)
C8 N1 N2 116.08(14)
C20 N2 N1 118.53(15)
C20 N2 C13 120.03(14)
N1 N2 C13 117.47(14)
C22 O3 C23 115.78(15)
C7 C8 N1 120.46(17)
C7 C8 H8 119.8
N1 C8 H8 119.8
N2 C13 C12 108.15(14)
N2 C13 C14 108.73(14)
C12 C13 C14 116.33(14)
N2 C13 H13 107.8
C12 C13 H13 107.8
C14 C13 H13 107.8
C8 C7 C4 120.30(17)
C8 C7 H7 119.9
C4 C7 H7 119.9
C15 C14 C19 118.64(17)
C15 C14 C13 122.21(16)
C19 C14 C13 119.10(16)
C6 C5 C4 118.23(17)
C6 C5 C9 122.02(17)
C4 C5 C9 119.75(16)
C10 C9 N1 122.23(16)
C10 C9 C5 123.02(16)
N1 C9 C5 114.74(15)
O2 C22 O3 122.55(17)
O2 C22 C12 123.44(17)
O3 C22 C12 114.01(16)
C9 C10 C11 131.54(16)
C9 C10 H10 114.2
C11 C10 H10 114.2
F1 C17 C18 118.28(17)
F1 C17 C16 118.71(17)
C18 C17 C16 123.01(18)
C14 C15 C16 120.90(17)
C14 C15 H15 119.5
C16 C15 H15 119.5
C18 C19 C14 121.38(17)
C18 C19 H19 119.3
C14 C19 H19 119.3
C11 C12 C22 121.89(16)
C11 C12 C13 122.33(16)
C22 C12 C13 115.73(15)
O1 C20 N2 119.40(18)
O1 C20 C21 123.18(18)
N2 C20 C21 117.36(16)
C12 C11 C10 130.44(17)
C12 C11 H11 114.8
C10 C11 H11 114.8
C17 C18 C19 117.99(17)
C17 C18 H18 121.0
C19 C18 H18 121.0
C3 C4 C5 119.33(17)
C3 C4 C7 121.29(18)
C5 C4 C7 119.38(17)
C17 C16 C15 118.07(18)
C17 C16 H16 121.0
C15 C16 H16 121.0
C1 C6 C5 121.19(19)
C1 C6 H6 119.4
C5 C6 H6 119.4
C2 C3 C4 121.21(19)
C2 C3 H3 119.4
C4 C3 H3 119.4
C6 C1 C2 120.35(19)
C6 C1 H1 119.8
C2 C1 H1 119.8
O3 C23 C24 106.92(16)
O3 C23 H23A 110.3
C24 C23 H23A 110.3
O3 C23 H23B 110.3
C24 C23 H23B 110.3
H23A C23 H23B 108.6
C20 C21 H21A 109.5
C20 C21 H21B 109.5
H21A C21 H21B 109.5
C20 C21 H21C 109.5
H21A C21 H21C 109.5
H21B C21 H21C 109.5
C3 C2 C1 119.69(18)
C3 C2 H2 120.2
C1 C2 H2 120.2
C23 C24 H24A 109.5
C23 C24 H24B 109.5
H24A C24 H24B 109.5
C23 C24 H24C 109.5
H24A C24 H24C 109.5
H24B C24 H24C 109.5

loop_
_geom_bond_atom_site_label_1
_geom_bond_atom_site_label_2
_geom_bond_distance
F1 C17 1.358(2)
N1 C9 1.385(2)
N1 C8 1.388(2)
N1 N2 1.3894(19)
N2 C20 1.382(2)
N2 C13 1.492(2)
O3 C22 1.345(2)
O3 C23 1.452(2)
O2 C22 1.215(2)
O1 C20 1.219(2)
C8 C7 1.331(3)
C8 H8 0.9500
C13 C12 1.504(2)
C13 C14 1.518(2)
C13 H13 1.0000
C7 C4 1.439(3)
C7 H7 0.9500
C14 C15 1.387(2)
C14 C19 1.395(2)
C5 C6 1.404(3)
C5 C4 1.417(3)
C5 C9 1.473(2)
C9 C10 1.377(3)
C22 C12 1.467(3)
C10 C11 1.433(2)
C10 H10 0.9500
C17 C18 1.373(3)
C17 C16 1.374(3)
C15 C16 1.391(3)
C15 H15 0.9500
C19 C18 1.379(3)
C19 H19 0.9500
C12 C11 1.355(2)
C20 C21 1.504(3)
C11 H11 0.9500
C18 H18 0.9500
C4 C3 1.405(3)
C16 H16 0.9500
C6 C1 1.379(3)
C6 H6 0.9500
C3 C2 1.371(3)
C3 H3 0.9500
C1 C2 1.393(3)
C1 H1 0.9500
C23 C24 1.502(3)
C23 H23A 0.9900
C23 H23B 0.9900
C21 H21A 0.9800
C21 H21B 0.9800
C21 H21C 0.9800
C2 H2 0.9500
C24 H24A 0.9800
C24 H24B 0.9800
C24 H24C 0.9800

loop_
_geom_torsion_atom_site_label_1
_geom_torsion_atom_site_label_2
_geom_torsion_atom_site_label_3
_geom_torsion_atom_site_label_4
_geom_torsion
C9 N1 N2 C20 -84.9(2)
C8 N1 N2 C20 92.87(19)
C9 N1 N2 C13 72.7(2)
C8 N1 N2 C13 -109.53(17)
C9 N1 C8 C7 5.3(3)
N2 N1 C8 C7 -172.28(16)
C20 N2 C13 C12 71.06(19)
N1 N2 C13 C12 -86.19(17)
C20 N2 C13 C14 -161.78(15)
N1 N2 C13 C14 40.96(19)
N1 C8 C7 C4 1.0(3)
N2 C13 C14 C15 -97.77(19)
C12 C13 C14 C15 24.6(2)
N2 C13 C14 C19 79.69(19)
C12 C13 C14 C19 -157.98(16)
C8 N1 C9 C10 171.54(17)
N2 N1 C9 C10 -10.9(2)
C8 N1 C9 C5 -9.2(2)
N2 N1 C9 C5 168.30(14)
C6 C5 C9 C10 5.8(3)
C4 C5 C9 C10 -173.47(17)
C6 C5 C9 N1 -173.39(16)
C4 C5 C9 N1 7.3(2)
C23 O3 C22 O2 1.4(3)
C23 O3 C22 C12 -179.54(15)
N1 C9 C10 C11 -14.9(3)
C5 C9 C10 C11 165.99(18)
C19 C14 C15 C16 -0.1(3)
C13 C14 C15 C16 177.38(17)
C15 C14 C19 C18 0.0(3)
C13 C14 C19 C18 -177.55(16)
O2 C22 C12 C11 174.20(18)
O3 C22 C12 C11 -4.8(3)
O2 C22 C12 C13 -8.3(3)
O3 C22 C12 C13 172.68(15)
N2 C13 C12 C11 34.6(2)
C14 C13 C12 C11 -88.0(2)
N2 C13 C12 C22 -142.87(15)
C14 C13 C12 C22 94.50(19)
N1 N2 C20 O1 171.90(16)
C13 N2 C20 O1 14.9(3)
N1 N2 C20 C21 -10.8(2)
C13 N2 C20 C21 -167.83(15)
C22 C12 C11 C10 -175.59(18)
C13 C12 C11 C10 7.1(3)
C9 C10 C11 C12 -5.6(3)
F1 C17 C18 C19 179.53(16)
C16 C17 C18 C19 -0.4(3)
C14 C19 C18 C17 0.2(3)
C6 C5 C4 C3 -0.5(3)
C9 C5 C4 C3 178.81(17)
C6 C5 C4 C7 178.72(17)
C9 C5 C4 C7 -1.9(3)
C8 C7 C4 C3 176.82(18)
C8 C7 C4 C5 -2.4(3)
F1 C17 C16 C15 -179.62(17)
C18 C17 C16 C15 0.3(3)
C14 C15 C16 C17 0.0(3)
C4 C5 C6 C1 0.1(3)
C9 C5 C6 C1 -179.25(18)
C5 C4 C3 C2 0.4(3)
C7 C4 C3 C2 -178.84(19)
C5 C6 C1 C2 0.6(3)
C22 O3 C23 C24 -178.77(17)
C4 C3 C2 C1 0.2(3)
C6 C1 C2 C3 -0.7(3)
